data_7039568
loop_
_publ_author_name
'Bedford, Robin B.'
'Brenner, Peter B.'
'Elorriaga, David'
'Harvey, Jeremy N.'
'Nunn, Joshua'

_publ_section_title
;
 The influence of the ligand chelate effect on iron-amine-catalysed Kumada
 cross-coupling.
;
_journal_issue 40
_journal_name_full 'Dalton transactions (Cambridge, England : 2003)'
_journal_page_first 15811
_journal_page_last 15817
_journal_paper_doi 10.1039/c6dt01823h
_journal_volume 45
_journal_year 2016
_chemical_formula_moiety 'C12 H30 Cl2 Fe N4'
_chemical_formula_sum 'C12 H30 Cl2 Fe N4'
_chemical_formula_weight 357.15
_chemical_properties_physical Air-sensitive
_space_group_crystal_system monoclinic
_space_group_IT_number 15
_space_group_name_Hall '-C 2yc'
_space_group_name_H-M_alt 'C 1 2/c 1'
_symmetry_space_group_name_Hall '-C 2yc'
_symmetry_space_group_name_H-M 'C 1 2/c 1'
_atom_sites_solution_hydrogens geom
_atom_sites_solution_primary direct
_audit_creation_date 2016-05-04
_audit_creation_method
;
Olex2 1.2
(compiled 2016.02.19 svn.r3266 for OlexSys, GUI svn.r5155)
;
_audit_update_record
;
2016-05-05 deposited with the CCDC.
2016-06-16 downloaded from the CCDC.
;
_cell_angle_alpha 90
_cell_angle_beta 104.91(3)
_cell_angle_gamma 90
_cell_formula_units_Z 4
_cell_length_a 14.884(3)
_cell_length_b 7.9168(16)
_cell_length_c 14.972(3)
_cell_measurement_reflns_used 4088
_cell_measurement_temperature 100
_cell_measurement_theta_max 27.38
_cell_measurement_theta_min 2.82
_cell_volume 1704.8(6)
_computing_molecular_graphics 'Olex2 (Dolomanov et al., 2009)'
_computing_publication_material 'Olex2 (Dolomanov et al., 2009)'
_computing_structure_refinement 'ShelXL (Sheldrick, 2015)'
_computing_structure_solution 'ShelXS (Sheldrick, 2008)'
_diffrn_ambient_temperature 100
_diffrn_detector 'Bruker Pt135 CCD area detector'
_diffrn_detector_type 'CCD area detector'
_diffrn_measured_fraction_theta_full 1.000
_diffrn_measured_fraction_theta_max 0.998
_diffrn_measurement_device 'Bruker Mircostar Rotating anode'
_diffrn_measurement_device_type 'Rotating anode'
_diffrn_measurement_method '\f and \w scans'
_diffrn_radiation_monochromator graphite
_diffrn_radiation_type MoK\a
_diffrn_radiation_wavelength 0.71073
_diffrn_reflns_av_R_equivalents 0.0560
_diffrn_reflns_av_unetI/netI 0.0429
_diffrn_reflns_Laue_measured_fraction_full 1.000
_diffrn_reflns_Laue_measured_fraction_max 0.998
_diffrn_reflns_limit_h_max 19
_diffrn_reflns_limit_h_min -19
_diffrn_reflns_limit_k_max 10
_diffrn_reflns_limit_k_min -10
_diffrn_reflns_limit_l_max 19
_diffrn_reflns_limit_l_min -18
_diffrn_reflns_number 11668
_diffrn_reflns_point_group_measured_fraction_full 1.000
_diffrn_reflns_point_group_measured_fraction_max 0.998
_diffrn_reflns_theta_full 26.000
_diffrn_reflns_theta_max 27.482
_diffrn_reflns_theta_min 2.816
_diffrn_source 'micro-focus rotating anode'
_diffrn_standards_number 0
_exptl_absorpt_coefficient_mu 1.192
_exptl_absorpt_correction_T_max 0.7456
_exptl_absorpt_correction_T_min 0.5641
_exptl_absorpt_correction_type multi-scan
_exptl_absorpt_process_details 'SADABS-2012/1 (Bruker,2012) was used for absorption correction.'
_exptl_crystal_colour colourless
_exptl_crystal_colour_primary colourless
_exptl_crystal_density_diffrn 1.392
_exptl_crystal_description block
_exptl_crystal_F_000 760
_exptl_crystal_size_max 0.24
_exptl_crystal_size_mid 0.2
_exptl_crystal_size_min 0.15
_refine_diff_density_max 0.465
_refine_diff_density_min -0.577
_refine_diff_density_rms 0.105
_refine_ls_extinction_method none
_refine_ls_goodness_of_fit_ref 0.891
_refine_ls_hydrogen_treatment constr
_refine_ls_matrix_type full
_refine_ls_number_parameters 90
_refine_ls_number_reflns 1951
_refine_ls_number_restraints 0
_refine_ls_restrained_S_all 0.891
_refine_ls_R_factor_all 0.0588
_refine_ls_R_factor_gt 0.0383
_refine_ls_shift/su_max 0.000
_refine_ls_shift/su_mean 0.000
_refine_ls_structure_factor_coef Fsqd
_refine_ls_weighting_details 'w=1/[\s^2^(Fo^2^)+(0.1000P)^2^] where P=(Fo^2^+2Fc^2^)/3'
_refine_ls_weighting_scheme calc
_refine_ls_wR_factor_gt 0.1083
_refine_ls_wR_factor_ref 0.1245
_reflns_Friedel_coverage 0.000
_reflns_number_gt 1497
_reflns_number_total 1951
_reflns_threshold_expression 'I > 2\s(I)'
_cod_data_source_file c6dt01823h2.cif
_cod_data_source_block 8
_cod_depositor_comments 'Adding full bibliography for 7039568--7039570.cif.'
_cod_original_cell_volume 1704.7(6)
_cod_database_code 7039568
_shelxl_version_number 2013-4
_shelx_space_group_comment
;
The symmetry employed for this shelxl refinement is uniquely defined
by the following loop, which should always be used as a source of
symmetry information in preference to the above space-group names.
They are only intended as comments.
;
_olex2_refinement_description
;
1. Fixed Uiso
 At 1.2 times of:
  All C(H,H) groups
 At 1.5 times of:
  All C(H,H,H) groups
2.a Secondary CH2 refined with riding coordinates:
 C3(H3A,H3B), C4(H4A,H4B), C9(H9A,H9B)
2.b Idealised Me refined as rotating group:
 C6(H6A,H6B,H6C), C7(H7A,H7B,H7C), C8(H8A,H8B,H8C)
;
_olex2_submission_special_instructions 'No special instructions were received'

loop_
_space_group_symop_operation_xyz
'x, y, z'
'-x, y, -z+1/2'
'x+1/2, y+1/2, z'
'-x+1/2, y+1/2, -z+1/2'
'-x, -y, -z'
'x, -y, z-1/2'
'-x+1/2, -y+1/2, -z'
'x+1/2, -y+1/2, z-1/2'

loop_
_atom_site_label
_atom_site_type_symbol
_atom_site_fract_x
_atom_site_fract_y
_atom_site_fract_z
_atom_site_U_iso_or_equiv
_atom_site_adp_type
_atom_site_occupancy
_atom_site_site_symmetry_order
_atom_site_calc_flag
_atom_site_refinement_flags_posn
_atom_site_refinement_flags_adp
_atom_site_refinement_flags_occupancy
Fe1 Fe 0.5000 0.54120(6) 0.2500 0.01618(19) Uani 1 2 d S T P
Cl2 Cl 0.43669(5) 0.36375(8) 0.34977(4) 0.0203(2) Uani 1 1 d . . .
N1 N 0.64491(16) 0.5257(3) 0.35353(16) 0.0204(5) Uani 1 1 d . . .
N2 N 0.49826(16) 0.7770(3) 0.34704(17) 0.0234(5) Uani 1 1 d . . .
C3 C 0.6351(2) 0.6183(3) 0.4359(2) 0.0246(6) Uani 1 1 d . . .
H3A H 0.6970 0.6305 0.4801 0.029 Uiso 1 1 calc R . .
H3B H 0.5949 0.5530 0.4668 0.029 Uiso 1 1 calc R . .
C4 C 0.4760(2) 0.9293(3) 0.2888(2) 0.0286(7) Uani 1 1 d . . .
H4A H 0.4953 1.0308 0.3277 0.034 Uiso 1 1 calc R . .
H4B H 0.4079 0.9356 0.2623 0.034 Uiso 1 1 calc R . .
C6 C 0.6702(2) 0.3492(4) 0.3805(2) 0.0251(6) Uani 1 1 d . . .
H6A H 0.6212 0.2975 0.4043 0.038 Uiso 1 1 calc GR . .
H6B H 0.7290 0.3471 0.4286 0.038 Uiso 1 1 calc GR . .
H6C H 0.6772 0.2857 0.3265 0.038 Uiso 1 1 calc GR . .
C7 C 0.7198(2) 0.5976(4) 0.3181(2) 0.0267(7) Uani 1 1 d . . .
H7A H 0.7275 0.5300 0.2657 0.040 Uiso 1 1 calc GR . .
H7B H 0.7780 0.5969 0.3671 0.040 Uiso 1 1 calc GR . .
H7C H 0.7040 0.7140 0.2977 0.040 Uiso 1 1 calc GR . .
C8 C 0.4310(2) 0.7646(4) 0.4043(2) 0.0277(7) Uani 1 1 d . . .
H8A H 0.3688 0.7418 0.3645 0.042 Uiso 1 1 calc GR . .
H8B H 0.4302 0.8712 0.4374 0.042 Uiso 1 1 calc GR . .
H8C H 0.4495 0.6725 0.4491 0.042 Uiso 1 1 calc GR . .
C9 C 0.5932(2) 0.7916(4) 0.4103(2) 0.0277(7) Uani 1 1 d . . .
H9A H 0.5899 0.8528 0.4670 0.033 Uiso 1 1 calc R . .
H9B H 0.6334 0.8572 0.3797 0.033 Uiso 1 1 calc R . .

loop_
_atom_site_aniso_label
_atom_site_aniso_U_11
_atom_site_aniso_U_22
_atom_site_aniso_U_33
_atom_site_aniso_U_23
_atom_site_aniso_U_13
_atom_site_aniso_U_12
Fe1 0.0141(3) 0.0102(3) 0.0259(3) 0.000 0.0080(2) 0.000
Cl2 0.0202(4) 0.0147(3) 0.0286(4) -0.0002(2) 0.0113(3) -0.0018(2)
N1 0.0160(12) 0.0166(11) 0.0298(13) 0.0008(9) 0.0079(10) -0.0001(9)
N2 0.0183(12) 0.0147(11) 0.0389(14) -0.0044(10) 0.0106(10) 0.0002(9)
C3 0.0190(14) 0.0242(14) 0.0296(16) -0.0053(12) 0.0046(12) -0.0028(11)
C4 0.0292(16) 0.0086(12) 0.047(2) -0.0035(12) 0.0089(14) 0.0037(11)
C6 0.0213(14) 0.0213(14) 0.0339(17) 0.0037(12) 0.0092(12) 0.0072(11)
C7 0.0167(14) 0.0284(15) 0.0363(17) 0.0013(13) 0.0092(12) -0.0020(12)
C8 0.0270(16) 0.0218(14) 0.0379(17) -0.0089(13) 0.0149(13) 0.0027(12)
C9 0.0226(15) 0.0217(14) 0.0382(17) -0.0082(13) 0.0070(13) -0.0049(12)

loop_
_atom_type_symbol
_atom_type_description
_atom_type_scat_dispersion_real
_atom_type_scat_dispersion_imag
_atom_type_scat_source
C C 0.0033 0.0016 'International Tables Vol C Tables 4.2.6.8 and 6.1.1.4'
H H 0.0000 0.0000 'International Tables Vol C Tables 4.2.6.8 and 6.1.1.4'
Cl Cl 0.1484 0.1585 'International Tables Vol C Tables 4.2.6.8 and 6.1.1.4'
Fe Fe 0.3463 0.8444 'International Tables Vol C Tables 4.2.6.8 and 6.1.1.4'
N N 0.0061 0.0033 'International Tables Vol C Tables 4.2.6.8 and 6.1.1.4'

loop_
_geom_angle_atom_site_label_1
_geom_angle_atom_site_label_2
_geom_angle_atom_site_label_3
_geom_angle
_geom_angle_site_symmetry_1
_geom_angle_site_symmetry_3
Cl2 Fe1 Cl2 108.75(4) 2_655 .
N1 Fe1 Cl2 86.48(6) 2_655 .
N1 Fe1 Cl2 86.48(6) . 2_655
N1 Fe1 Cl2 89.97(6) . .
N1 Fe1 Cl2 89.97(6) 2_655 2_655
N1 Fe1 N1 173.91(11) . 2_655
N1 Fe1 N2 77.67(8) 2_655 2_655
N1 Fe1 N2 107.30(8) . 2_655
N1 Fe1 N2 77.67(8) . .
N1 Fe1 N2 107.30(8) 2_655 .
N2 Fe1 Cl2 90.66(6) . .
N2 Fe1 Cl2 154.99(6) . 2_655
N2 Fe1 Cl2 154.99(6) 2_655 .
N2 Fe1 Cl2 90.66(6) 2_655 2_655
N2 Fe1 N2 76.05(12) . 2_655
C3 N1 Fe1 104.97(17) . .
C3 N1 C6 108.4(2) . .
C6 N1 Fe1 111.23(17) . .
C7 N1 Fe1 113.65(18) . .
C7 N1 C3 110.9(2) . .
C7 N1 C6 107.6(2) . .
C4 N2 Fe1 108.55(17) . .
C4 N2 C8 108.3(2) . .
C4 N2 C9 110.1(2) . .
C8 N2 Fe1 114.78(17) . .
C8 N2 C9 108.0(2) . .
C9 N2 Fe1 107.01(16) . .
N1 C3 H3A 109.4 . .
N1 C3 H3B 109.4 . .
N1 C3 C9 111.2(2) . .
H3A C3 H3B 108.0 . .
C9 C3 H3A 109.4 . .
C9 C3 H3B 109.4 . .
N2 C4 C4 112.0(2) . 2_655
N2 C4 H4A 109.2 . .
N2 C4 H4B 109.2 . .
C4 C4 H4A 109.2 2_655 .
C4 C4 H4B 109.2 2_655 .
H4A C4 H4B 107.9 . .
N1 C6 H6A 109.5 . .
N1 C6 H6B 109.5 . .
N1 C6 H6C 109.5 . .
H6A C6 H6B 109.5 . .
H6A C6 H6C 109.5 . .
H6B C6 H6C 109.5 . .
N1 C7 H7A 109.5 . .
N1 C7 H7B 109.5 . .
N1 C7 H7C 109.5 . .
H7A C7 H7B 109.5 . .
H7A C7 H7C 109.5 . .
H7B C7 H7C 109.5 . .
N2 C8 H8A 109.5 . .
N2 C8 H8B 109.5 . .
N2 C8 H8C 109.5 . .
H8A C8 H8B 109.5 . .
H8A C8 H8C 109.5 . .
H8B C8 H8C 109.5 . .
N2 C9 C3 110.6(2) . .
N2 C9 H9A 109.5 . .
N2 C9 H9B 109.5 . .
C3 C9 H9A 109.5 . .
C3 C9 H9B 109.5 . .
H9A C9 H9B 108.1 . .

loop_
_geom_bond_atom_site_label_1
_geom_bond_atom_site_label_2
_geom_bond_distance
_geom_bond_site_symmetry_2
Fe1 Cl2 2.4119(8) .
Fe1 Cl2 2.4119(8) 2_655
Fe1 N1 2.313(2) .
Fe1 N1 2.313(2) 2_655
Fe1 N2 2.370(2) .
Fe1 N2 2.370(2) 2_655
N1 C3 1.474(4) .
N1 C6 1.476(3) .
N1 C7 1.468(3) .
N2 C4 1.475(4) .
N2 C8 1.479(4) .
N2 C9 1.490(4) .
C3 H3A 0.9900 .
C3 H3B 0.9900 .
C3 C9 1.515(4) .
C4 C4 1.514(6) 2_655
C4 H4A 0.9900 .
C4 H4B 0.9900 .
C6 H6A 0.9800 .
C6 H6B 0.9800 .
C6 H6C 0.9800 .
C7 H7A 0.9800 .
C7 H7B 0.9800 .
C7 H7C 0.9800 .
C8 H8A 0.9800 .
C8 H8B 0.9800 .
C8 H8C 0.9800 .
C9 H9A 0.9900 .
C9 H9B 0.9900 .

loop_
_geom_torsion_atom_site_label_1
_geom_torsion_atom_site_label_2
_geom_torsion_atom_site_label_3
_geom_torsion_atom_site_label_4
_geom_torsion
_geom_torsion_site_symmetry_4
Fe1 N1 C3 C9 -51.3(2) .
Fe1 N2 C4 C4 -40.1(3) 2_655
Fe1 N2 C9 C3 -35.4(3) .
N1 C3 C9 N2 61.5(3) .
C4 N2 C9 C3 -153.2(2) .
C6 N1 C3 C9 -170.2(2) .
C7 N1 C3 C9 71.9(3) .
C8 N2 C4 C4 -165.3(3) 2_655
C8 N2 C9 C3 88.7(3) .
C9 N2 C4 C4 76.8(3) 2_655
